data_7009978
loop_
_publ_author_name
'Yamamoto, Yasuhiro'
'Sugawara, Kenichiro'

_publ_section_title
;
 Novel insertion of ethynylbenzene derivatives bearing an
 electron-withdrawing substituent at the 4-position into a P--C bond
 and their transannular insertion between a metal atom and an
 ipso-carbon atom of the phosphine ligand&#x200A;&#x2020;
;
_journal_issue 17
_journal_name_full 'Journal of the Chemical Society, Dalton Transactions'
_journal_page_first 2896
_journal_paper_doi 10.1039/b004984k
_journal_year 2000
_chemical_formula_sum 'C39 H46 F6 N O9 P2 Rh'
_chemical_formula_weight 951.64
_space_group_IT_number 14
_symmetry_cell_setting monoclinic
_symmetry_Int_Tables_number 14
_symmetry_space_group_name_Hall '-P 2yab'
_symmetry_space_group_name_H-M 'P 1 21/a 1'
_cell_angle_alpha 90
_cell_angle_beta 106.78(3)
_cell_angle_gamma 90
_cell_formula_units_Z 4
_cell_length_a 15.299(7)
_cell_length_b 14.826(7)
_cell_length_c 19.505(9)
_cell_measurement_reflns_used 25
_cell_measurement_temperature 299.2
_cell_measurement_theta_max 14.0
_cell_measurement_theta_min 12.5
_cell_volume 4236(3)
_computing_cell_refinement 'MSC/AFC Diffractometer Control'
_computing_data_collection 'MSC/AFC Diffractometer Control'
_computing_data_reduction 'teXsan Ver. 1.10'
_computing_publication_material 'teXsan Ver. 1.10'
_computing_structure_refinement 'teXsan Ver. 1.10'
_computing_structure_solution 'DIRDIF92 (PATTY)'
_diffrn_measured_fraction_theta_full 1.0365
_diffrn_measured_fraction_theta_max 1.0365
_diffrn_measurement_device_type 'Rigaku AFC5S'
_diffrn_measurement_method \w-2\q
_diffrn_radiation_type 'Mo K\a'
_diffrn_radiation_wavelength 0.7107
_diffrn_reflns_av_R_equivalents 0.032
_diffrn_reflns_limit_h_max 18
_diffrn_reflns_limit_h_min 0
_diffrn_reflns_limit_k_max 17
_diffrn_reflns_limit_k_min 0
_diffrn_reflns_limit_l_max 22
_diffrn_reflns_limit_l_min -23
_diffrn_reflns_number 8089
_diffrn_reflns_theta_full 25.00
_diffrn_reflns_theta_max 25.00
_diffrn_standards_decay_% 1.10
_diffrn_standards_interval_count 200
_diffrn_standards_number 3
_exptl_absorpt_coefficient_mu 0.557
_exptl_absorpt_correction_T_max 0.998
_exptl_absorpt_correction_T_min 0.894
_exptl_absorpt_correction_type psi-scan
_exptl_absorpt_process_details '(North, Phillips & Mathews, 1968)'
_exptl_crystal_colour brown
_exptl_crystal_density_diffrn 1.492
_exptl_crystal_density_method 'not measured'
_exptl_crystal_description prismatic
_exptl_crystal_size_max 0.700
_exptl_crystal_size_mid 0.300
_exptl_crystal_size_min 0.200
_refine_diff_density_max 1.73
_refine_diff_density_min -1.18
_refine_ls_extinction_method none
_refine_ls_goodness_of_fit_ref 1.620
_refine_ls_hydrogen_treatment noref
_refine_ls_number_parameters 523
_refine_ls_number_reflns 7707
_refine_ls_R_factor_gt 0.0653
_refine_ls_shift/su_max 1.3719
_refine_ls_structure_factor_coef Fsqd
_refine_ls_weighting_details 'w = 1/[\s^2^(Fo^2^) + (0.04500(Max(Fo^2^,0) + 2Fc^2^)/3)^2^]'
_refine_ls_weighting_scheme calc
_refine_ls_wR_factor_ref 0.1797
_reflns_number_gt 4458
_reflns_number_total 7733
_reflns_threshold_expression F^2^>2.0\s(F^2^)
_cod_data_source_file b004984k.txt
_cod_data_source_block 1
_cod_original_cell_volume 4235(3)
_cod_original_formula_sum 'C39 H46 F6 N O9 P2 Rh '
_cod_database_code 7009978

loop_
_symmetry_equiv_pos_as_xyz
x,y,z
1/2-x,1/2+y,-z
-x,-y,-z
1/2+x,1/2-y,z

loop_
_atom_site_label
_atom_site_type_symbol
_atom_site_fract_x
_atom_site_fract_y
_atom_site_fract_z
_atom_site_U_iso_or_equiv
_atom_site_adp_type
_atom_site_occupancy
_atom_site_calc_flag
_atom_site_refinement_flags
_atom_site_disorder_assembly
_atom_site_disorder_group
Rh Rh 0.20040(3) 0.17833(3) 0.22569(3) 0.0402(1) Uani 1.00 d . . .
P(1) P 0.1883(1) 0.02386(10) 0.21390(9) 0.0387(4) Uani 1.00 d . . .
P(2) P 0.3491(1) 0.1343(1) 0.8732(1) 0.0613(6) Uani 1.00 d . . .
F(1) F 0.3039(4) 0.2197(4) 0.8926(4) 0.160(2) Uani 1.00 d . . .
F(2) F 0.2905(3) 0.0704(4) 0.9075(3) 0.127(2) Uani 1.00 d . . .
F(3) F 0.2708(3) 0.1266(3) 0.7999(3) 0.103(2) Uani 1.00 d . . .
F(4) F 0.4101(4) 0.1917(3) 0.8372(3) 0.116(2) Uani 1.00 d . . .
F(5) F 0.4265(3) 0.1377(4) 0.9463(3) 0.119(2) Uani 1.00 d . . .
F(6) F 0.3952(3) 0.0470(3) 0.8512(3) 0.096(2) Uani 1.00 d . . .
O(1) O 0.1746(3) -0.0484(3) 0.0615(2) 0.060(1) Uani 1.00 d . . .
O(2) O 0.0128(3) -0.0015(3) 0.2289(3) 0.061(1) Uani 1.00 d . . .
O(3) O 0.2572(3) 0.1619(3) 0.1401(2) 0.045(1) Uani 1.00 d . . .
O(4) O 0.3447(3) -0.1298(3) 0.2310(2) 0.052(1) Uani 1.00 d . . .
O(5) O 0.7165(5) -0.1131(4) 0.4804(4) 0.131(3) Uani 1.00 d . . .
O(6) O 0.7722(4) -0.0755(6) 0.3953(5) 0.146(3) Uani 1.00 d . . .
O(7) O 0.5488(5) 0.1870(4) 0.4868(3) 0.118(2) Uani 1.00 d . . .
O(8) O 1.0114(10) 0.2276(8) 0.5583(6) 0.303(6) Uani 1.00 d . . .
O(9) O 0.9757(7) 0.0983(9) 0.4847(6) 0.340(6) Uani 1.00 d . . .
N(1) N 0.7109(5) -0.0787(5) 0.4222(4) 0.091(2) Uani 1.00 d . . .
C(1) C 0.1190(4) 0.3004(4) 0.1750(4) 0.049(2) Uani 1.00 d . . .
C(2) C 0.0623(4) 0.2471(4) 0.2017(3) 0.048(2) Uani 1.00 d . . .
C(3) C 0.1048(4) 0.2348(4) 0.2780(3) 0.052(2) Uani 1.00 d . . .
C(4) C 0.1861(5) 0.2868(4) 0.2996(4) 0.056(2) Uani 1.00 d . . .
C(5) C 0.1978(4) 0.3250(4) 0.2356(4) 0.055(2) Uani 1.00 d . . .
C(6) C 0.1062(5) 0.3275(5) 0.0995(4) 0.069(2) Uani 1.00 d . . .
C(7) C -0.0305(5) 0.2132(5) 0.1612(4) 0.071(2) Uani 1.00 d . . .
C(8) C 0.0605(5) 0.1904(5) 0.3270(4) 0.082(3) Uani 1.00 d . . .
C(9) C 0.2454(6) 0.3020(5) 0.3716(4) 0.086(3) Uani 1.00 d . . .
C(10) C 0.2736(5) 0.3878(5) 0.2292(5) 0.085(3) Uani 1.00 d . . .
C(11) C 0.0946(4) -0.0283(4) 0.1459(3) 0.042(2) Uani 1.00 d . . .
C(12) C 0.0966(4) -0.0617(4) 0.0796(4) 0.049(2) Uani 1.00 d . . .
C(13) C 0.0210(5) -0.1078(5) 0.0355(4) 0.069(2) Uani 1.00 d . . .
C(14) C -0.0546(5) -0.1183(5) 0.0581(4) 0.075(3) Uani 1.00 d . . .
C(15) C -0.0614(4) -0.0837(5) 0.1209(5) 0.068(2) Uani 1.00 d . . .
C(16) C 0.0131(4) -0.0389(4) 0.1656(4) 0.050(2) Uani 1.00 d . . .
C(17) C 0.1846(5) -0.0926(6) -0.0024(4) 0.074(3) Uani 1.00 d . . .
C(18) C -0.0340(5) -0.0477(5) 0.2709(5) 0.082(3) Uani 1.00 d . . .
C(19) C 0.1980(4) -0.0493(4) 0.2902(3) 0.045(2) Uani 1.00 d . . .
C(20) C 0.1831(4) -0.1422(4) 0.2799(3) 0.049(2) Uani 1.00 d . . .
C(21) C 0.1866(6) -0.1980(5) 0.3366(4) 0.072(2) Uani 1.00 d . . .
C(22) C 0.2062(7) -0.1675(6) 0.4039(4) 0.095(3) Uani 1.00 d . . .
C(23) C 0.2202(7) -0.0746(6) 0.4156(4) 0.092(3) Uani 1.00 d . . .
C(24) C 0.2159(5) -0.0169(4) 0.3582(4) 0.057(2) Uani 1.00 d . . .
C(25) C 0.3056(4) 0.0192(4) 0.1941(3) 0.039(2) Uani 1.00 d . . .
C(26) C 0.3001(4) 0.0898(4) 0.1376(3) 0.041(2) Uani 1.00 d . . .
C(27) C 0.3454(5) 0.0759(4) 0.0846(4) 0.054(2) Uani 1.00 d . . .
C(28) C 0.3867(5) -0.0045(5) 0.0819(3) 0.059(2) Uani 1.00 d . . .
C(29) C 0.3860(4) -0.0782(4) 0.1282(4) 0.057(2) Uani 1.00 d . . .
C(30) C 0.3455(4) -0.0689(4) 0.1791(3) 0.040(2) Uani 1.00 d . . .
C(31) C 0.3911(5) -0.2143(5) 0.2308(5) 0.078(3) Uani 1.00 d . . .
C(32) C 0.3217(4) 0.1333(4) 0.2874(3) 0.047(2) Uani 1.00 d . . .
C(33) C 0.3625(4) 0.0628(4) 0.2664(3) 0.039(2) Uani 1.00 d . . .
C(34) C 0.4534(4) 0.0273(4) 0.3058(3) 0.043(2) Uani 1.00 d . . .
C(35) C 0.5229(4) 0.0180(4) 0.2733(3) 0.053(2) Uani 1.00 d . . .
C(36) C 0.6076(5) -0.0157(5) 0.3125(4) 0.060(2) Uani 1.00 d . . .
C(37) C 0.6214(5) -0.0398(4) 0.3799(4) 0.066(2) Uani 1.00 d . . .
C(38) C 0.5529(6) -0.0336(6) 0.4153(4) 0.087(3) Uani 1.00 d . . .
C(39) C 0.4689(5) 0.0012(6) 0.3756(4) 0.070(2) Uani 1.00 d . . .
H(1) H 0.1531 0.3656 0.0928 0.0802 Uiso 1.00 calc . . .
H(2) H 0.1026 0.2753 0.0680 0.0802 Uiso 1.00 calc . . .
H(3) H 0.0481 0.3599 0.0783 0.0802 Uiso 1.00 calc . . .
H(4) H -0.0707 0.2631 0.1389 0.0845 Uiso 1.00 calc . . .
H(5) H -0.0252 0.1771 0.1195 0.0845 Uiso 1.00 calc . . .
H(6) H -0.0584 0.1784 0.1875 0.0845 Uiso 1.00 calc . . .
H(7) H 0.0458 0.2328 0.3581 0.0935 Uiso 1.00 calc . . .
H(8) H 0.0070 0.1600 0.3002 0.0935 Uiso 1.00 calc . . .
H(9) H 0.1020 0.1466 0.3554 0.0935 Uiso 1.00 calc . . .
H(10) H 0.2304 0.2724 0.4068 0.0942 Uiso 1.00 calc . . .
H(11) H 0.3082 0.2844 0.3713 0.0942 Uiso 1.00 calc . . .
H(12) H 0.2505 0.3669 0.3808 0.0942 Uiso 1.00 calc . . .
H(13) H 0.3191 0.3961 0.2739 0.1082 Uiso 1.00 calc . . .
H(14) H 0.3041 0.3631 0.1959 0.1082 Uiso 1.00 calc . . .
H(15) H 0.2510 0.4463 0.2110 0.1082 Uiso 1.00 calc . . .
H(16) H 0.0253 -0.1337 -0.0111 0.0793 Uiso 1.00 calc . . .
H(17) H -0.1107 -0.1439 0.0259 0.0940 Uiso 1.00 calc . . .
H(18) H -0.1164 -0.0922 0.1367 0.0743 Uiso 1.00 calc . . .
H(19) H 0.1782 -0.1598 0.0024 0.0924 Uiso 1.00 calc . . .
H(20) H 0.1350 -0.0777 -0.0446 0.0924 Uiso 1.00 calc . . .
H(21) H 0.2400 -0.0831 -0.0114 0.0924 Uiso 1.00 calc . . .
H(22) H -0.0273 -0.0179 0.3148 0.1015 Uiso 1.00 calc . . .
H(23) H -0.0960 -0.0546 0.2455 0.1015 Uiso 1.00 calc . . .
H(24) H -0.0075 -0.1080 0.2817 0.1015 Uiso 1.00 calc . . .
H(25) H 0.1682 -0.1660 0.2326 0.0558 Uiso 1.00 calc . . .
H(26) H 0.1783 -0.2620 0.3288 0.0864 Uiso 1.00 calc . . .
H(27) H 0.2085 -0.2189 0.4466 0.1284 Uiso 1.00 calc . . .
H(28) H 0.2391 -0.0508 0.4647 0.1036 Uiso 1.00 calc . . .
H(29) H 0.2249 0.0469 0.3664 0.0629 Uiso 1.00 calc . . .
H(30) H 0.3467 0.1251 0.0506 0.0659 Uiso 1.00 calc . . .
H(31) H 0.4151 -0.0132 0.0438 0.0729 Uiso 1.00 calc . . .
H(32) H 0.4172 -0.1347 0.1262 0.0680 Uiso 1.00 calc . . .
H(33) H 0.3831 -0.2517 0.2700 0.0867 Uiso 1.00 calc . . .
H(34) H 0.3618 -0.2468 0.1873 0.0867 Uiso 1.00 calc . . .
H(35) H 0.4520 -0.2064 0.2360 0.0867 Uiso 1.00 calc . . .
H(36) H 0.3499 0.1609 0.3336 0.0537 Uiso 1.00 calc . . .
H(37) H 0.5119 0.0315 0.2220 0.0623 Uiso 1.00 calc . . .
H(38) H 0.6559 -0.0238 0.2883 0.0700 Uiso 1.00 calc . . .
H(39) H 0.5656 -0.0545 0.4644 0.1082 Uiso 1.00 calc . . .
H(40) H 0.4219 0.0111 0.3999 0.0848 Uiso 1.00 calc . . .
H(41) H 0.5697 0.1663 0.4762 0.0733 Uiso 1.00 calc . . .
H(42) H 0.4992 0.2341 0.5018 0.0733 Uiso 1.00 calc . . .
H(43) H 0.9835 0.2279 0.5852 0.0733 Uiso 1.00 calc . . .
H(44) H 1.0378 0.1587 0.5631 0.0733 Uiso 1.00 calc . . .
H(45) H 1.0146 0.0633 0.4676 0.0733 Uiso 1.00 calc . . .
H(46) H 0.9681 0.1125 0.4546 0.0733 Uiso 1.00 calc . . .

loop_
_atom_site_aniso_label
_atom_site_aniso_U_11
_atom_site_aniso_U_22
_atom_site_aniso_U_33
_atom_site_aniso_U_12
_atom_site_aniso_U_13
_atom_site_aniso_U_23
Rh 0.0361(2) 0.0267(2) 0.0582(3) 0.0007(2) 0.0143(2) -0.0037(3)
P(1) 0.0342(8) 0.0267(7) 0.055(1) -0.0016(7) 0.0120(7) -0.0031(7)
P(2) 0.0457(10) 0.059(1) 0.079(1) 0.0032(9) 0.0180(10) 0.002(1)
F(1) 0.091(4) 0.146(5) 0.225(6) 0.039(4) 0.015(4) -0.104(4)
F(2) 0.086(3) 0.178(6) 0.131(4) -0.030(4) 0.052(3) 0.021(4)
F(3) 0.079(3) 0.099(4) 0.111(4) 0.015(3) -0.004(3) -0.010(3)
F(4) 0.101(4) 0.092(4) 0.161(4) -0.006(3) 0.046(3) 0.047(3)
F(5) 0.077(3) 0.184(6) 0.082(3) -0.016(4) 0.002(3) 0.009(4)
F(6) 0.082(3) 0.077(3) 0.129(4) 0.022(3) 0.030(3) 0.007(3)
O(1) 0.054(3) 0.067(3) 0.054(3) -0.007(3) 0.010(2) -0.009(2)
O(2) 0.047(2) 0.048(3) 0.093(3) -0.003(2) 0.031(2) 0.004(2)
O(3) 0.049(2) 0.036(2) 0.055(2) 0.003(2) 0.022(2) 0.001(2)
O(4) 0.048(2) 0.032(2) 0.075(3) 0.009(2) 0.015(2) 0.001(2)
O(5) 0.117(5) 0.092(5) 0.132(6) 0.025(4) -0.047(5) 0.003(4)
O(6) 0.058(4) 0.168(7) 0.189(7) 0.051(4) -0.003(5) -0.005(6)
O(7) 0.162(6) 0.111(5) 0.080(4) -0.057(4) 0.032(4) 0.036(3)
O(8) 0.38(2) 0.164(9) 0.27(1) 0.09(1) -0.06(1) -0.007(9)
O(9) 0.224(8) 0.49(2) 0.399(10) 0.189(9) 0.231(6) 0.311(9)
N(1) 0.072(5) 0.067(4) 0.096(5) 0.018(4) -0.038(4) -0.025(4)
C(1) 0.048(4) 0.033(3) 0.066(4) 0.012(3) 0.016(3) -0.002(3)
C(2) 0.042(3) 0.033(3) 0.071(4) 0.008(3) 0.018(3) -0.009(3)
C(3) 0.055(4) 0.044(4) 0.067(4) 0.009(3) 0.030(3) -0.013(3)
C(4) 0.061(4) 0.035(3) 0.072(4) 0.012(3) 0.021(4) -0.014(3)
C(5) 0.049(3) 0.027(3) 0.087(5) 0.008(3) 0.018(3) -0.011(4)
C(6) 0.073(5) 0.044(4) 0.093(5) 0.010(4) 0.025(4) 0.014(4)
C(7) 0.043(4) 0.058(4) 0.106(6) 0.000(4) 0.013(4) -0.005(4)
C(8) 0.096(5) 0.073(5) 0.099(5) 0.005(5) 0.065(4) -0.004(5)
C(9) 0.093(6) 0.068(5) 0.091(6) 0.018(5) 0.019(5) -0.032(4)
C(10) 0.051(4) 0.042(4) 0.162(8) -0.004(4) 0.031(5) -0.004(5)
C(11) 0.031(3) 0.025(3) 0.059(4) -0.005(3) -0.001(3) 0.005(3)
C(12) 0.044(4) 0.034(3) 0.061(4) 0.001(3) 0.003(3) 0.000(3)
C(13) 0.056(4) 0.066(5) 0.072(5) -0.009(4) -0.005(4) -0.006(4)
C(14) 0.053(5) 0.064(5) 0.087(6) -0.016(4) -0.011(4) -0.009(4)
C(15) 0.033(3) 0.054(4) 0.111(6) -0.013(3) 0.010(4) 0.011(4)
C(16) 0.041(3) 0.039(3) 0.070(4) 0.002(3) 0.013(3) 0.005(3)
C(17) 0.072(5) 0.088(6) 0.060(5) -0.006(5) 0.016(4) -0.016(4)
C(18) 0.080(5) 0.060(5) 0.123(6) -0.010(4) 0.056(4) 0.008(5)
C(19) 0.043(3) 0.039(3) 0.053(4) -0.002(3) 0.013(3) -0.001(3)
C(20) 0.057(4) 0.035(3) 0.056(4) 0.001(3) 0.018(3) 0.007(3)
C(21) 0.095(6) 0.048(4) 0.074(5) -0.009(4) 0.028(4) 0.014(4)
C(22) 0.136(8) 0.070(6) 0.077(5) -0.017(6) 0.030(5) 0.017(5)
C(23) 0.127(7) 0.101(7) 0.055(5) -0.025(6) 0.038(5) -0.011(5)
C(24) 0.071(4) 0.046(4) 0.059(4) -0.005(4) 0.023(4) -0.001(3)
C(25) 0.035(3) 0.027(3) 0.055(4) 0.004(3) 0.015(3) -0.006(3)
C(26) 0.033(3) 0.037(3) 0.054(4) -0.006(3) 0.015(3) -0.003(3)
C(27) 0.055(4) 0.051(4) 0.059(4) -0.003(3) 0.023(3) -0.009(3)
C(28) 0.062(4) 0.065(5) 0.055(4) -0.001(4) 0.025(3) -0.008(4)
C(29) 0.042(4) 0.051(4) 0.078(5) 0.006(3) 0.019(3) -0.019(4)
C(30) 0.027(3) 0.030(3) 0.058(4) 0.002(3) 0.003(3) -0.008(3)
C(31) 0.064(5) 0.042(4) 0.131(7) 0.013(4) 0.032(5) 0.009(4)
C(32) 0.038(3) 0.034(3) 0.063(4) 0.000(3) 0.007(3) -0.004(3)
C(33) 0.036(3) 0.036(3) 0.042(3) -0.003(3) 0.006(3) -0.003(3)
C(34) 0.036(3) 0.031(3) 0.055(4) 0.001(3) 0.003(3) -0.005(3)
C(35) 0.044(4) 0.053(4) 0.061(4) 0.003(3) 0.014(3) 0.007(3)
C(36) 0.042(4) 0.069(5) 0.063(5) 0.010(4) 0.003(3) 0.003(4)
C(37) 0.038(4) 0.038(4) 0.102(6) 0.007(3) -0.013(4) -0.012(4)
C(38) 0.083(6) 0.096(6) 0.057(5) 0.020(5) -0.021(5) -0.004(5)
C(39) 0.047(4) 0.083(5) 0.078(5) 0.008(4) 0.015(4) -0.004(4)

loop_
_atom_type_symbol
_atom_type_description
_atom_type_scat_dispersion_real
_atom_type_scat_dispersion_imag
_atom_type_scat_source
C C 0.003 0.002
;International Tables for Crystallography
(1992, Vol. C, Tables 4.2.6.8 and 6.1.1.1)
;
H H 0.000 0.000
;International Tables for Crystallography
(1992, Vol. C, Table 6.1.1.2)
;
N N 0.006 0.003
;International Tables for Crystallography
(1992, Vol. C, Tables 4.2.6.8 and 6.1.1.1)
;
O O 0.011 0.006
;International Tables for Crystallography
(1992, Vol. C, Tables 4.2.6.8 and 6.1.1.1)
;
P P 0.102 0.094
;International Tables for Crystallography
(1992, Vol. C, Tables 4.2.6.8 and 6.1.1.1)
;
F F 0.017 0.010
;International Tables for Crystallography
(1992, Vol. C, Tables 4.2.6.8 and 6.1.1.1)
;
Rh Rh -1.118 0.919
;International Tables for Crystallography
(1992, Vol. C, Tables 4.2.6.8 and 6.1.1.1)
;

loop_
_geom_angle_atom_site_label_1
_geom_angle_atom_site_label_2
_geom_angle_atom_site_label_3
_geom_angle
_geom_angle_site_symmetry_1
_geom_angle_site_symmetry_2
_geom_angle_site_symmetry_3
_geom_angle_publ_flag
P(1) Rh O(3) 81.1(1) . 1_555 1_555 yes
P(1) Rh C(1) 137.3(2) . 1_555 1_555 yes
P(1) Rh C(2) 112.5(2) . 1_555 1_555 yes
P(1) Rh C(3) 112.5(2) . 1_555 1_555 yes
P(1) Rh C(4) 140.1(2) . 1_555 1_555 yes
P(1) Rh C(5) 174.5(2) . 1_555 1_555 yes
P(1) Rh C(32) 76.3(2) . 1_555 1_555 yes
O(3) Rh C(1) 92.7(2) . 1_555 1_555 yes
O(3) Rh C(2) 117.4(2) . 1_555 1_555 yes
O(3) Rh C(3) 154.4(2) . 1_555 1_555 yes
O(3) Rh C(4) 137.9(2) . 1_555 1_555 yes
O(3) Rh C(5) 102.0(2) . 1_555 1_555 yes
O(3) Rh C(32) 85.2(2) . 1_555 1_555 yes
C(1) Rh C(2) 35.5(2) . 1_555 1_555 yes
C(1) Rh C(3) 62.4(2) . 1_555 1_555 yes
C(1) Rh C(4) 63.7(2) . 1_555 1_555 yes
C(1) Rh C(5) 38.6(2) . 1_555 1_555 yes
C(1) Rh C(32) 145.6(2) . 1_555 1_555 yes
C(2) Rh C(3) 38.1(2) . 1_555 1_555 yes
C(2) Rh C(4) 63.0(2) . 1_555 1_555 yes
C(2) Rh C(5) 62.0(2) . 1_555 1_555 yes
C(2) Rh C(32) 156.2(3) . 1_555 1_555 yes
C(3) Rh C(4) 37.7(2) . 1_555 1_555 yes
C(3) Rh C(5) 62.9(3) . 1_555 1_555 yes
C(3) Rh C(32) 118.4(3) . 1_555 1_555 yes
C(4) Rh C(5) 37.9(2) . 1_555 1_555 yes
C(4) Rh C(32) 95.7(2) . 1_555 1_555 yes
C(5) Rh C(32) 108.4(2) . 1_555 1_555 yes
Rh P(1) C(11) 121.3(2) . 1_555 1_555 yes
Rh P(1) C(19) 121.8(2) . 1_555 1_555 yes
Rh P(1) C(25) 90.2(2) . 1_555 1_555 yes
C(11) P(1) C(19) 101.8(3) . 1_555 1_555 yes
C(11) P(1) C(25) 114.7(3) . 1_555 1_555 yes
C(19) P(1) C(25) 106.3(3) . 1_555 1_555 yes
F(1) P(2) F(2) 92.2(4) . 1_555 1_555 yes
F(1) P(2) F(3) 90.2(3) . 1_555 1_555 yes
F(1) P(2) F(4) 91.8(4) . 1_555 1_555 yes
F(1) P(2) F(5) 91.4(3) . 1_555 1_555 yes
F(1) P(2) F(6) 178.6(4) . 1_555 1_555 yes
F(2) P(2) F(3) 87.9(3) . 1_555 1_555 yes
F(2) P(2) F(4) 176.0(3) . 1_555 1_555 yes
F(2) P(2) F(5) 90.4(3) . 1_555 1_555 yes
F(2) P(2) F(6) 88.6(3) . 1_555 1_555 yes
F(3) P(2) F(4) 91.6(3) . 1_555 1_555 yes
F(3) P(2) F(5) 177.7(3) . 1_555 1_555 yes
F(3) P(2) F(6) 88.7(3) . 1_555 1_555 yes
F(4) P(2) F(5) 89.9(3) . 1_555 1_555 yes
F(4) P(2) F(6) 87.4(3) . 1_555 1_555 yes
F(5) P(2) F(6) 89.7(3) . 1_555 1_555 yes
C(12) O(1) C(17) 118.5(5) . 1_555 1_555 yes
C(16) O(2) C(18) 117.8(5) . 1_555 1_555 yes
Rh O(3) C(26) 117.9(4) . 1_555 1_555 yes
C(30) O(4) C(31) 117.7(5) . 1_555 1_555 yes
O(5) N(1) O(6) 124.6(8) . 1_555 1_555 yes
O(5) N(1) C(37) 118.7(8) . 1_555 1_555 yes
O(6) N(1) C(37) 116.7(8) . 1_555 1_555 yes
Rh C(1) C(2) 72.7(3) . 1_555 1_555 yes
Rh C(1) C(5) 68.1(3) . 1_555 1_555 yes
Rh C(1) C(6) 123.4(5) . 1_555 1_555 yes
C(2) C(1) C(5) 107.3(6) . 1_555 1_555 yes
C(2) C(1) C(6) 127.7(6) . 1_555 1_555 yes
C(5) C(1) C(6) 125.0(6) . 1_555 1_555 yes
Rh C(2) C(1) 71.7(4) . 1_555 1_555 yes
Rh C(2) C(3) 67.5(3) . 1_555 1_555 yes
Rh C(2) C(7) 130.0(4) . 1_555 1_555 yes
C(1) C(2) C(3) 108.3(6) . 1_555 1_555 yes
C(1) C(2) C(7) 126.5(6) . 1_555 1_555 yes
C(3) C(2) C(7) 125.0(6) . 1_555 1_555 yes
Rh C(3) C(2) 74.4(4) . 1_555 1_555 yes
Rh C(3) C(4) 72.5(4) . 1_555 1_555 yes
Rh C(3) C(8) 128.9(5) . 1_555 1_555 yes
C(2) C(3) C(4) 109.3(6) . 1_555 1_555 yes
C(2) C(3) C(8) 124.4(6) . 1_555 1_555 yes
C(4) C(3) C(8) 125.2(6) . 1_555 1_555 yes
Rh C(4) C(3) 69.8(4) . 1_555 1_555 yes
Rh C(4) C(5) 70.0(4) . 1_555 1_555 yes
Rh C(4) C(9) 126.2(5) . 1_555 1_555 yes
C(3) C(4) C(5) 106.0(6) . 1_555 1_555 yes
C(3) C(4) C(9) 128.4(7) . 1_555 1_555 yes
C(5) C(4) C(9) 125.7(7) . 1_555 1_555 yes
Rh C(5) C(1) 73.3(3) . 1_555 1_555 yes
Rh C(5) C(4) 72.1(4) . 1_555 1_555 yes
Rh C(5) C(10) 124.6(5) . 1_555 1_555 yes
C(1) C(5) C(4) 108.9(6) . 1_555 1_555 yes
C(1) C(5) C(10) 123.6(7) . 1_555 1_555 yes
C(4) C(5) C(10) 127.3(6) . 1_555 1_555 yes
P(1) C(11) C(12) 127.2(5) . 1_555 1_555 yes
P(1) C(11) C(16) 114.8(5) . 1_555 1_555 yes
C(12) C(11) C(16) 118.0(5) . 1_555 1_555 yes
O(1) C(12) C(11) 116.6(5) . 1_555 1_555 yes
O(1) C(12) C(13) 122.9(6) . 1_555 1_555 yes
C(11) C(12) C(13) 120.5(7) . 1_555 1_555 yes
C(12) C(13) C(14) 119.0(7) . 1_555 1_555 yes
C(13) C(14) C(15) 122.8(7) . 1_555 1_555 yes
C(14) C(15) C(16) 119.0(7) . 1_555 1_555 yes
O(2) C(16) C(11) 115.9(5) . 1_555 1_555 yes
O(2) C(16) C(15) 123.5(6) . 1_555 1_555 yes
C(11) C(16) C(15) 120.7(7) . 1_555 1_555 yes
P(1) C(19) C(20) 120.0(5) . 1_555 1_555 yes
P(1) C(19) C(24) 122.3(5) . 1_555 1_555 yes
C(20) C(19) C(24) 117.7(6) . 1_555 1_555 yes
C(19) C(20) C(21) 120.7(6) . 1_555 1_555 yes
C(20) C(21) C(22) 122.3(7) . 1_555 1_555 yes
C(21) C(22) C(23) 118.1(7) . 1_555 1_555 yes
C(22) C(23) C(24) 120.1(7) . 1_555 1_555 yes
C(19) C(24) C(23) 121.0(7) . 1_555 1_555 yes
P(1) C(25) C(26) 105.1(4) . 1_555 1_555 yes
P(1) C(25) C(30) 121.3(4) . 1_555 1_555 yes
P(1) C(25) C(33) 96.4(4) . 1_555 1_555 yes
C(26) C(25) C(30) 113.6(5) . 1_555 1_555 yes
C(26) C(25) C(33) 105.8(4) . 1_555 1_555 yes
C(30) C(25) C(33) 112.5(5) . 1_555 1_555 yes
O(3) C(26) C(25) 118.7(5) . 1_555 1_555 yes
O(3) C(26) C(27) 121.4(6) . 1_555 1_555 yes
C(25) C(26) C(27) 119.9(5) . 1_555 1_555 yes
C(26) C(27) C(28) 119.2(6) . 1_555 1_555 yes
C(27) C(28) C(29) 124.2(6) . 1_555 1_555 yes
C(28) C(29) C(30) 119.3(6) . 1_555 1_555 yes
O(4) C(30) C(25) 109.9(5) . 1_555 1_555 yes
O(4) C(30) C(29) 126.7(6) . 1_555 1_555 yes
C(25) C(30) C(29) 122.8(6) . 1_555 1_555 yes
Rh C(32) C(33) 120.4(4) . 1_555 1_555 yes
C(25) C(33) C(32) 114.2(5) . 1_555 1_555 yes
C(25) C(33) C(34) 121.0(5) . 1_555 1_555 yes
C(32) C(33) C(34) 124.7(5) . 1_555 1_555 yes
C(33) C(34) C(35) 121.8(6) . 1_555 1_555 yes
C(33) C(34) C(39) 119.0(6) . 1_555 1_555 yes
C(35) C(34) C(39) 119.2(6) . 1_555 1_555 yes
C(34) C(35) C(36) 119.8(6) . 1_555 1_555 yes
C(35) C(36) C(37) 120.0(7) . 1_555 1_555 yes
N(1) C(37) C(36) 120.9(8) . 1_555 1_555 yes
N(1) C(37) C(38) 116.4(7) . 1_555 1_555 yes
C(36) C(37) C(38) 122.7(6) . 1_555 1_555 yes
C(37) C(38) C(39) 116.6(7) . 1_555 1_555 yes
C(34) C(39) C(38) 121.6(7) . 1_555 1_555 yes

loop_
_geom_bond_atom_site_label_1
_geom_bond_atom_site_label_2
_geom_bond_distance
_geom_bond_site_symmetry_1
_geom_bond_site_symmetry_2
_geom_bond_publ_flag
Rh P(1) 2.304(2) . . yes
Rh O(3) 2.106(4) . . yes
Rh C(1) 2.257(6) . . yes
Rh C(2) 2.269(6) . . yes
Rh C(3) 2.177(6) . . yes
Rh C(4) 2.213(6) . . yes
Rh C(5) 2.185(6) . . yes
Rh C(32) 2.013(6) . . yes
P(1) C(11) 1.820(6) . . yes
P(1) C(19) 1.812(6) . . yes
P(1) C(25) 1.943(6) . . yes
P(2) F(1) 1.542(6) . . yes
P(2) F(2) 1.580(6) . . yes
P(2) F(3) 1.582(5) . . yes
P(2) F(4) 1.570(5) . . yes
P(2) F(5) 1.569(5) . . yes
P(2) F(6) 1.590(5) . . yes
O(1) C(12) 1.352(8) . . yes
O(1) C(17) 1.455(9) . . yes
O(2) C(16) 1.354(8) . . yes
O(2) C(18) 1.411(9) . . yes
O(3) C(26) 1.263(7) . . yes
O(4) C(30) 1.359(7) . . yes
O(4) C(31) 1.440(8) . . yes
O(5) N(1) 1.224(10) . . yes
O(6) N(1) 1.20(1) . . yes
N(1) C(37) 1.495(9) . . yes
C(1) C(2) 1.381(9) . . yes
C(1) C(5) 1.470(9) . . yes
C(1) C(6) 1.484(10) . . yes
C(2) C(3) 1.453(8) . . yes
C(2) C(7) 1.498(9) . . yes
C(3) C(4) 1.420(9) . . yes
C(3) C(8) 1.477(10) . . yes
C(4) C(5) 1.429(10) . . yes
C(4) C(9) 1.453(10) . . yes
C(5) C(10) 1.520(10) . . yes
C(11) C(12) 1.394(9) . . yes
C(11) C(16) 1.417(9) . . yes
C(12) C(13) 1.404(9) . . yes
C(13) C(14) 1.36(1) . . yes
C(14) C(15) 1.36(1) . . yes
C(15) C(16) 1.387(9) . . yes
C(19) C(20) 1.402(8) . . yes
C(19) C(24) 1.362(8) . . yes
C(20) C(21) 1.369(9) . . yes
C(21) C(22) 1.34(1) . . yes
C(22) C(23) 1.40(1) . . yes
C(23) C(24) 1.39(1) . . yes
C(25) C(26) 1.505(8) . . yes
C(25) C(30) 1.506(8) . . yes
C(25) C(33) 1.567(8) . . yes
C(26) C(27) 1.416(9) . . yes
C(27) C(28) 1.357(9) . . yes
C(28) C(29) 1.420(9) . . yes
C(29) C(30) 1.320(9) . . yes
C(32) C(33) 1.340(8) . . yes
C(33) C(34) 1.478(8) . . yes
C(34) C(35) 1.393(9) . . yes
C(34) C(39) 1.370(9) . . yes
C(35) C(36) 1.393(9) . . yes
C(36) C(37) 1.319(10) . . yes
C(37) C(38) 1.42(1) . . yes
C(38) C(39) 1.39(1) . . yes

loop_
_geom_contact_atom_site_label_1
_geom_contact_atom_site_label_2
_geom_contact_distance
_geom_contact_site_symmetry_1
_geom_contact_site_symmetry_2
_geom_contact_publ_flag
F(1) C(31) 3.393(10) . 2_556 ?
F(1) C(17) 3.485(10) . 2_556 ?
F(1) O(1) 3.545(7) . 2_556 ?
F(1) C(12) 3.556(9) . 2_556 ?
F(1) O(4) 3.577(8) . 2_556 ?
F(2) C(27) 3.312(9) . 1_556 ?
F(2) C(15) 3.393(9) . 3_556 ?
F(2) C(28) 3.476(8) . 1_556 ?
F(3) C(31) 3.348(9) . 2_556 ?
F(4) C(20) 3.382(8) . 2_556 ?
F(4) C(29) 3.436(8) . 3_656 ?
F(5) C(27) 3.403(9) . 1_556 ?
F(5) C(6) 3.465(9) . 4_556 ?
F(5) C(28) 3.569(9) . 1_556 ?
F(6) C(35) 3.187(8) . 3_656 ?
F(6) C(36) 3.215(9) . 3_656 ?
F(6) C(28) 3.274(8) . 3_656 ?
F(6) C(29) 3.288(8) . 3_656 ?
F(6) C(6) 3.396(9) . 2_546 ?
F(6) C(10) 3.516(9) . 2_546 ?
O(1) C(14) 3.527(9) . 3_555 ?
O(5) C(23) 3.42(1) . 3_656 ?
O(5) C(22) 3.56(1) . 4_545 ?
O(5) C(24) 3.579(10) . 3_656 ?
O(7) O(9) 3.37(1) . 4_455 ?
O(7) C(39) 3.50(1) . . ?
O(7) C(38) 3.56(1) . . ?
O(7) C(38) 3.60(1) . 3_656 ?
O(9) O(9) 3.03(2) . 3_756 ?
C(12) C(13) 3.501(9) . 3_555 ?
C(13) C(13) 3.47(2) . 3_555 ?

loop_
_geom_torsion_atom_site_label_1
_geom_torsion_atom_site_label_2
_geom_torsion_atom_site_label_3
_geom_torsion_atom_site_label_4
_geom_torsion
_geom_torsion_site_symmetry_1
_geom_torsion_site_symmetry_2
_geom_torsion_site_symmetry_3
_geom_torsion_site_symmetry_4
_geom_torsion_publ_flag
Rh P(1) C(11) C(12) 99.3(5) 1_555 1_555 1_555 1_555 yes
Rh P(1) C(11) C(16) -83.9(5) 1_555 1_555 1_555 1_555 yes
Rh P(1) C(19) C(20) 175.0(4) 1_555 1_555 1_555 1_555 yes
Rh P(1) C(19) C(24) -2.3(7) 1_555 1_555 1_555 1_555 yes
Rh P(1) C(25) C(26) -49.0(4) 1_555 1_555 1_555 1_555 yes
Rh P(1) C(25) C(30) -179.5(4) 1_555 1_555 1_555 1_555 yes
Rh P(1) C(25) C(33) 59.3(3) 1_555 1_555 1_555 1_555 yes
Rh O(3) C(26) C(25) 1.9(6) 1_555 1_555 1_555 1_555 yes
Rh O(3) C(26) C(27) -175.8(4) 1_555 1_555 1_555 1_555 yes
Rh C(1) C(2) C(3) 57.8(4) 1_555 1_555 1_555 1_555 yes
Rh C(1) C(2) C(7) -126.7(7) 1_555 1_555 1_555 1_555 yes
Rh C(1) C(5) C(4) -63.8(4) 1_555 1_555 1_555 1_555 yes
Rh C(1) C(5) C(10) 120.8(6) 1_555 1_555 1_555 1_555 yes
Rh C(2) C(1) C(5) -59.6(4) 1_555 1_555 1_555 1_555 yes
Rh C(2) C(1) C(6) 119.2(6) 1_555 1_555 1_555 1_555 yes
Rh C(2) C(3) C(4) 64.6(4) 1_555 1_555 1_555 1_555 yes
Rh C(2) C(3) C(8) -126.8(7) 1_555 1_555 1_555 1_555 yes
Rh C(3) C(2) C(1) -60.4(4) 1_555 1_555 1_555 1_555 yes
Rh C(3) C(2) C(7) 124.0(6) 1_555 1_555 1_555 1_555 yes
Rh C(3) C(4) C(5) 61.0(4) 1_555 1_555 1_555 1_555 yes
Rh C(3) C(4) C(9) -120.8(7) 1_555 1_555 1_555 1_555 yes
Rh C(4) C(3) C(2) -65.8(4) 1_555 1_555 1_555 1_555 yes
Rh C(4) C(3) C(8) 125.7(7) 1_555 1_555 1_555 1_555 yes
Rh C(4) C(5) C(1) 64.6(4) 1_555 1_555 1_555 1_555 yes
Rh C(4) C(5) C(10) -120.3(7) 1_555 1_555 1_555 1_555 yes
Rh C(5) C(1) C(2) 62.6(4) 1_555 1_555 1_555 1_555 yes
Rh C(5) C(1) C(6) -116.2(6) 1_555 1_555 1_555 1_555 yes
Rh C(5) C(4) C(3) -60.9(4) 1_555 1_555 1_555 1_555 yes
Rh C(5) C(4) C(9) 120.9(7) 1_555 1_555 1_555 1_555 yes
Rh C(32) C(33) C(25) -2.7(8) 1_555 1_555 1_555 1_555 yes
Rh C(32) C(33) C(34) 176.7(5) 1_555 1_555 1_555 1_555 yes
P(1) Rh O(3) C(26) -31.5(4) 1_555 1_555 1_555 1_555 yes
P(1) Rh C(1) C(2) 56.8(5) 1_555 1_555 1_555 1_555 yes
P(1) Rh C(1) C(5) 174.3(3) 1_555 1_555 1_555 1_555 yes
P(1) Rh C(1) C(6) -67.3(6) 1_555 1_555 1_555 1_555 yes
P(1) Rh C(2) C(1) -142.1(3) 1_555 1_555 1_555 1_555 yes
P(1) Rh C(2) C(3) 98.3(3) 1_555 1_555 1_555 1_555 yes
P(1) Rh C(2) C(7) -19.3(7) 1_555 1_555 1_555 1_555 yes
P(1) Rh C(3) C(2) -98.2(3) 1_555 1_555 1_555 1_555 yes
P(1) Rh C(3) C(4) 145.2(3) 1_555 1_555 1_555 1_555 yes
P(1) Rh C(3) C(8) 23.8(7) 1_555 1_555 1_555 1_555 yes
P(1) Rh C(4) C(3) -55.3(5) 1_555 1_555 1_555 1_555 yes
P(1) Rh C(4) C(5) -171.8(3) 1_555 1_555 1_555 1_555 yes
P(1) Rh C(4) C(9) 68.1(8) 1_555 1_555 1_555 1_555 yes
P(1) Rh C(5) C(1) -44(2) 1_555 1_555 1_555 1_555 yes
P(1) Rh C(5) C(4) 72(2) 1_555 1_555 1_555 1_555 yes
P(1) Rh C(5) C(10) -164(1) 1_555 1_555 1_555 1_555 yes
P(1) Rh C(32) C(33) 38.6(5) 1_555 1_555 1_555 1_555 yes
P(1) C(11) C(12) O(1) -5.0(8) 1_555 1_555 1_555 1_555 yes
P(1) C(11) C(12) C(13) 174.0(5) 1_555 1_555 1_555 1_555 yes
P(1) C(11) C(16) O(2) 6.0(7) 1_555 1_555 1_555 1_555 yes
P(1) C(11) C(16) C(15) -175.2(5) 1_555 1_555 1_555 1_555 yes
P(1) C(19) C(20) C(21) -177.4(6) 1_555 1_555 1_555 1_555 yes
P(1) C(19) C(24) C(23) 178.0(6) 1_555 1_555 1_555 1_555 yes
P(1) C(25) C(26) O(3) 36.1(6) 1_555 1_555 1_555 1_555 yes
P(1) C(25) C(26) C(27) -146.1(5) 1_555 1_555 1_555 1_555 yes
P(1) C(25) C(30) O(4) -50.8(6) 1_555 1_555 1_555 1_555 yes
P(1) C(25) C(30) C(29) 137.8(5) 1_555 1_555 1_555 1_555 yes
P(1) C(25) C(33) C(32) -42.1(6) 1_555 1_555 1_555 1_555 yes
P(1) C(25) C(33) C(34) 138.4(5) 1_555 1_555 1_555 1_555 yes
O(1) C(12) C(11) C(16) 178.3(5) 1_555 1_555 1_555 1_555 yes
O(1) C(12) C(13) C(14) 179.8(7) 1_555 1_555 1_555 1_555 yes
O(2) C(16) C(11) C(12) -176.9(5) 1_555 1_555 1_555 1_555 yes
O(2) C(16) C(15) C(14) 179.4(7) 1_555 1_555 1_555 1_555 yes
O(3) Rh P(1) C(11) -81.2(3) 1_555 1_555 1_555 1_555 yes
O(3) Rh P(1) C(19) 147.5(3) 1_555 1_555 1_555 1_555 yes
O(3) Rh P(1) C(25) 38.2(2) 1_555 1_555 1_555 1_555 yes
O(3) Rh C(1) C(2) 136.7(4) 1_555 1_555 1_555 1_555 yes
O(3) Rh C(1) C(5) -105.9(4) 1_555 1_555 1_555 1_555 yes
O(3) Rh C(1) C(6) 12.5(5) 1_555 1_555 1_555 1_555 yes
O(3) Rh C(2) C(1) -50.6(4) 1_555 1_555 1_555 1_555 yes
O(3) Rh C(2) C(3) -170.2(3) 1_555 1_555 1_555 1_555 yes
O(3) Rh C(2) C(7) 72.2(7) 1_555 1_555 1_555 1_555 yes
O(3) Rh C(3) C(2) 20.5(7) 1_555 1_555 1_555 1_555 yes
O(3) Rh C(3) C(4) -96.1(6) 1_555 1_555 1_555 1_555 yes
O(3) Rh C(3) C(8) 142.4(5) 1_555 1_555 1_555 1_555 yes
O(3) Rh C(4) C(3) 140.2(4) 1_555 1_555 1_555 1_555 yes
O(3) Rh C(4) C(5) 23.7(5) 1_555 1_555 1_555 1_555 yes
O(3) Rh C(4) C(9) -96.4(7) 1_555 1_555 1_555 1_555 yes
O(3) Rh C(5) C(1) 79.1(4) 1_555 1_555 1_555 1_555 yes
O(3) Rh C(5) C(4) -164.0(4) 1_555 1_555 1_555 1_555 yes
O(3) Rh C(5) C(10) -40.5(7) 1_555 1_555 1_555 1_555 yes
O(3) Rh C(32) C(33) -43.4(5) 1_555 1_555 1_555 1_555 yes
O(3) C(26) C(25) C(30) 171.0(5) 1_555 1_555 1_555 1_555 yes
O(3) C(26) C(25) C(33) -65.2(6) 1_555 1_555 1_555 1_555 yes
O(3) C(26) C(27) C(28) -176.7(6) 1_555 1_555 1_555 1_555 yes
O(4) C(30) C(25) C(26) -177.6(4) 1_555 1_555 1_555 1_555 yes
O(4) C(30) C(25) C(33) 62.3(6) 1_555 1_555 1_555 1_555 yes
O(4) C(30) C(29) C(28) -174.5(6) 1_555 1_555 1_555 1_555 yes
O(5) N(1) C(37) C(36) -168.7(7) 1_555 1_555 1_555 1_555 yes
O(5) N(1) C(37) C(38) 9(1) 1_555 1_555 1_555 1_555 yes
O(6) N(1) C(37) C(36) 9(1) 1_555 1_555 1_555 1_555 yes
O(6) N(1) C(37) C(38) -172.5(8) 1_555 1_555 1_555 1_555 yes
N(1) C(37) C(36) C(35) 178.2(6) 1_555 1_555 1_555 1_555 yes
N(1) C(37) C(38) C(39) -179.0(7) 1_555 1_555 1_555 1_555 yes
C(1) Rh P(1) C(11) 3.1(4) 1_555 1_555 1_555 1_555 yes
C(1) Rh P(1) C(19) -128.1(3) 1_555 1_555 1_555 1_555 yes
C(1) Rh P(1) C(25) 122.5(3) 1_555 1_555 1_555 1_555 yes
C(1) Rh O(3) C(26) -169.0(4) 1_555 1_555 1_555 1_555 yes
C(1) Rh C(2) C(3) -119.6(5) 1_555 1_555 1_555 1_555 yes
C(1) Rh C(2) C(7) 122.8(8) 1_555 1_555 1_555 1_555 yes
C(1) Rh C(3) C(2) 34.8(3) 1_555 1_555 1_555 1_555 yes
C(1) Rh C(3) C(4) -81.9(4) 1_555 1_555 1_555 1_555 yes
C(1) Rh C(3) C(8) 156.7(7) 1_555 1_555 1_555 1_555 yes
C(1) Rh C(4) C(3) 78.1(4) 1_555 1_555 1_555 1_555 yes
C(1) Rh C(4) C(5) -38.4(4) 1_555 1_555 1_555 1_555 yes
C(1) Rh C(4) C(9) -158.5(8) 1_555 1_555 1_555 1_555 yes
C(1) Rh C(5) C(4) 116.9(6) 1_555 1_555 1_555 1_555 yes
C(1) Rh C(5) C(10) -119.7(8) 1_555 1_555 1_555 1_555 yes
C(1) Rh C(32) C(33) -131.1(5) 1_555 1_555 1_555 1_555 yes
C(1) C(2) Rh C(3) 119.6(5) 1_555 1_555 1_555 1_555 yes
C(1) C(2) Rh C(4) 81.8(4) 1_555 1_555 1_555 1_555 yes
C(1) C(2) Rh C(5) 38.8(4) 1_555 1_555 1_555 1_555 yes
C(1) C(2) Rh C(32) 110.1(6) 1_555 1_555 1_555 1_555 yes
C(1) C(2) C(3) C(4) 4.2(7) 1_555 1_555 1_555 1_555 yes
C(1) C(2) C(3) C(8) 172.8(6) 1_555 1_555 1_555 1_555 yes
C(1) C(5) Rh C(2) -35.7(4) 1_555 1_555 1_555 1_555 yes
C(1) C(5) Rh C(3) -78.9(4) 1_555 1_555 1_555 1_555 yes
C(1) C(5) Rh C(4) -116.9(6) 1_555 1_555 1_555 1_555 yes
C(1) C(5) Rh C(32) 168.0(4) 1_555 1_555 1_555 1_555 yes
C(1) C(5) C(4) C(3) 3.7(7) 1_555 1_555 1_555 1_555 yes
C(1) C(5) C(4) C(9) -174.6(6) 1_555 1_555 1_555 1_555 yes
C(2) Rh P(1) C(11) 34.9(3) 1_555 1_555 1_555 1_555 yes
C(2) Rh P(1) C(19) -96.4(3) 1_555 1_555 1_555 1_555 yes
C(2) Rh P(1) C(25) 154.3(2) 1_555 1_555 1_555 1_555 yes
C(2) Rh O(3) C(26) -142.3(4) 1_555 1_555 1_555 1_555 yes
C(2) Rh C(1) C(5) 117.4(6) 1_555 1_555 1_555 1_555 yes
C(2) Rh C(1) C(6) -124.2(7) 1_555 1_555 1_555 1_555 yes
C(2) Rh C(3) C(4) -116.6(5) 1_555 1_555 1_555 1_555 yes
C(2) Rh C(3) C(8) 121.9(8) 1_555 1_555 1_555 1_555 yes
C(2) Rh C(4) C(3) 38.2(4) 1_555 1_555 1_555 1_555 yes
C(2) Rh C(4) C(5) -78.3(4) 1_555 1_555 1_555 1_555 yes
C(2) Rh C(4) C(9) 161.6(8) 1_555 1_555 1_555 1_555 yes
C(2) Rh C(5) C(4) 81.2(4) 1_555 1_555 1_555 1_555 yes
C(2) Rh C(5) C(10) -155.4(7) 1_555 1_555 1_555 1_555 yes
C(2) Rh C(32) C(33) 153.7(5) 1_555 1_555 1_555 1_555 yes
C(2) C(1) Rh C(3) -37.2(4) 1_555 1_555 1_555 1_555 yes
C(2) C(1) Rh C(4) -79.7(4) 1_555 1_555 1_555 1_555 yes
C(2) C(1) Rh C(5) -117.4(6) 1_555 1_555 1_555 1_555 yes
C(2) C(1) Rh C(32) -137.9(5) 1_555 1_555 1_555 1_555 yes
C(2) C(1) C(5) C(4) -1.2(7) 1_555 1_555 1_555 1_555 yes
C(2) C(1) C(5) C(10) -176.6(6) 1_555 1_555 1_555 1_555 yes
C(2) C(3) Rh C(4) 116.6(5) 1_555 1_555 1_555 1_555 yes
C(2) C(3) Rh C(5) 78.5(4) 1_555 1_555 1_555 1_555 yes
C(2) C(3) Rh C(32) 175.7(3) 1_555 1_555 1_555 1_555 yes
C(2) C(3) C(4) C(5) -4.8(7) 1_555 1_555 1_555 1_555 yes
C(2) C(3) C(4) C(9) 173.4(6) 1_555 1_555 1_555 1_555 yes
C(3) Rh P(1) C(11) 76.2(3) 1_555 1_555 1_555 1_555 yes
C(3) Rh P(1) C(19) -55.0(3) 1_555 1_555 1_555 1_555 yes
C(3) Rh P(1) C(25) -164.4(2) 1_555 1_555 1_555 1_555 yes
C(3) Rh O(3) C(26) -156.4(5) 1_555 1_555 1_555 1_555 yes
C(3) Rh C(1) C(5) 80.2(4) 1_555 1_555 1_555 1_555 yes
C(3) Rh C(1) C(6) -161.4(6) 1_555 1_555 1_555 1_555 yes
C(3) Rh C(2) C(7) -117.6(8) 1_555 1_555 1_555 1_555 yes
C(3) Rh C(4) C(5) -116.5(6) 1_555 1_555 1_555 1_555 yes
C(3) Rh C(4) C(9) 123.4(9) 1_555 1_555 1_555 1_555 yes
C(3) Rh C(5) C(4) 38.0(4) 1_555 1_555 1_555 1_555 yes
C(3) Rh C(5) C(10) 161.4(7) 1_555 1_555 1_555 1_555 yes
C(3) Rh C(32) C(33) 147.1(5) 1_555 1_555 1_555 1_555 yes
C(3) C(2) Rh C(4) -37.9(4) 1_555 1_555 1_555 1_555 yes
C(3) C(2) Rh C(5) -80.8(4) 1_555 1_555 1_555 1_555 yes
C(3) C(2) Rh C(32) -9.5(8) 1_555 1_555 1_555 1_555 yes
C(3) C(2) C(1) C(5) -1.8(7) 1_555 1_555 1_555 1_555 yes
C(3) C(2) C(1) C(6) 177.0(6) 1_555 1_555 1_555 1_555 yes
C(3) C(4) Rh C(5) 116.5(6) 1_555 1_555 1_555 1_555 yes
C(3) C(4) Rh C(32) -130.7(4) 1_555 1_555 1_555 1_555 yes
C(3) C(4) C(5) C(10) 178.9(6) 1_555 1_555 1_555 1_555 yes
C(4) Rh P(1) C(11) 109.2(4) 1_555 1_555 1_555 1_555 yes
C(4) Rh P(1) C(19) -22.0(4) 1_555 1_555 1_555 1_555 yes
C(4) Rh P(1) C(25) -131.4(3) 1_555 1_555 1_555 1_555 yes
C(4) Rh O(3) C(26) 138.5(4) 1_555 1_555 1_555 1_555 yes
C(4) Rh C(1) C(5) 37.7(4) 1_555 1_555 1_555 1_555 yes
C(4) Rh C(1) C(6) 156.1(6) 1_555 1_555 1_555 1_555 yes
C(4) Rh C(2) C(7) -155.5(7) 1_555 1_555 1_555 1_555 yes
C(4) Rh C(3) C(8) -121.4(8) 1_555 1_555 1_555 1_555 yes
C(4) Rh C(5) C(10) 123.4(8) 1_555 1_555 1_555 1_555 yes
C(4) Rh C(32) C(33) 178.9(5) 1_555 1_555 1_555 1_555 yes
C(4) C(3) Rh C(5) -38.2(4) 1_555 1_555 1_555 1_555 yes
C(4) C(3) Rh C(32) 59.0(5) 1_555 1_555 1_555 1_555 yes
C(4) C(3) C(2) C(7) -171.4(6) 1_555 1_555 1_555 1_555 yes
C(4) C(5) Rh C(32) -75.1(4) 1_555 1_555 1_555 1_555 yes
C(4) C(5) C(1) C(6) 180.0(6) 1_555 1_555 1_555 1_555 yes
C(5) Rh P(1) C(11) 43(2) 1_555 1_555 1_555 1_555 yes
C(5) Rh P(1) C(19) -87(2) 1_555 1_555 1_555 1_555 yes
C(5) Rh P(1) C(25) 162(2) 1_555 1_555 1_555 1_555 yes
C(5) Rh O(3) C(26) 153.2(4) 1_555 1_555 1_555 1_555 yes
C(5) Rh C(1) C(6) 118.4(7) 1_555 1_555 1_555 1_555 yes
C(5) Rh C(2) C(7) 161.6(7) 1_555 1_555 1_555 1_555 yes
C(5) Rh C(3) C(8) -159.6(7) 1_555 1_555 1_555 1_555 yes
C(5) Rh C(4) C(9) -120.1(8) 1_555 1_555 1_555 1_555 yes
C(5) Rh C(32) C(33) -144.5(5) 1_555 1_555 1_555 1_555 yes
C(5) C(1) Rh C(32) -20.5(6) 1_555 1_555 1_555 1_555 yes
C(5) C(1) C(2) C(7) 173.8(6) 1_555 1_555 1_555 1_555 yes
C(5) C(4) Rh C(32) 112.8(4) 1_555 1_555 1_555 1_555 yes
C(5) C(4) C(3) C(8) -173.3(6) 1_555 1_555 1_555 1_555 yes
C(6) C(1) Rh C(32) 97.9(6) 1_555 1_555 1_555 1_555 yes
C(6) C(1) C(2) C(7) -7(1) 1_555 1_555 1_555 1_555 yes
C(6) C(1) C(5) C(10) 4.6(10) 1_555 1_555 1_555 1_555 yes
C(7) C(2) Rh C(32) -127.1(7) 1_555 1_555 1_555 1_555 yes
C(7) C(2) C(3) C(8) -2(1) 1_555 1_555 1_555 1_555 yes
C(8) C(3) Rh C(32) -62.4(7) 1_555 1_555 1_555 1_555 yes
C(8) C(3) C(4) C(9) 4(1) 1_555 1_555 1_555 1_555 yes
C(9) C(4) Rh C(32) -7.4(7) 1_555 1_555 1_555 1_555 yes
C(9) C(4) C(5) C(10) 0(1) 1_555 1_555 1_555 1_555 yes
C(10) C(5) Rh C(32) 48.3(7) 1_555 1_555 1_555 1_555 yes
C(11) P(1) Rh C(32) -168.4(3) 1_555 1_555 1_555 1_555 yes
C(11) P(1) C(19) C(20) 36.1(6) 1_555 1_555 1_555 1_555 yes
C(11) P(1) C(19) C(24) -141.2(6) 1_555 1_555 1_555 1_555 yes
C(11) P(1) C(25) C(26) 75.9(4) 1_555 1_555 1_555 1_555 yes
C(11) P(1) C(25) C(30) -54.6(5) 1_555 1_555 1_555 1_555 yes
C(11) P(1) C(25) C(33) -175.8(3) 1_555 1_555 1_555 1_555 yes
C(11) C(12) O(1) C(17) 171.6(6) 1_555 1_555 1_555 1_555 yes
C(11) C(12) C(13) C(14) 0(1) 1_555 1_555 1_555 1_555 yes
C(11) C(16) O(2) C(18) -143.8(6) 1_555 1_555 1_555 1_555 yes
C(11) C(16) C(15) C(14) 0(1) 1_555 1_555 1_555 1_555 yes
C(12) C(11) P(1) C(19) -121.5(6) 1_555 1_555 1_555 1_555 yes
C(12) C(11) P(1) C(25) -7.2(6) 1_555 1_555 1_555 1_555 yes
C(12) C(11) C(16) C(15) 1.9(9) 1_555 1_555 1_555 1_555 yes
C(12) C(13) C(14) C(15) 1(1) 1_555 1_555 1_555 1_555 yes
C(13) C(12) O(1) C(17) -7.4(9) 1_555 1_555 1_555 1_555 yes
C(13) C(12) C(11) C(16) -2.7(9) 1_555 1_555 1_555 1_555 yes
C(13) C(14) C(15) C(16) -2(1) 1_555 1_555 1_555 1_555 yes
C(15) C(16) O(2) C(18) 37.5(9) 1_555 1_555 1_555 1_555 yes
C(16) C(11) P(1) C(19) 55.3(5) 1_555 1_555 1_555 1_555 yes
C(16) C(11) P(1) C(25) 169.6(4) 1_555 1_555 1_555 1_555 yes
C(19) P(1) Rh C(32) 60.4(3) 1_555 1_555 1_555 1_555 yes
C(19) P(1) C(25) C(26) -172.4(4) 1_555 1_555 1_555 1_555 yes
C(19) P(1) C(25) C(30) 57.1(5) 1_555 1_555 1_555 1_555 yes
C(19) P(1) C(25) C(33) -64.1(4) 1_555 1_555 1_555 1_555 yes
C(19) C(20) C(21) C(22) -1(1) 1_555 1_555 1_555 1_555 yes
C(19) C(24) C(23) C(22) 0(1) 1_555 1_555 1_555 1_555 yes
C(20) C(19) P(1) C(25) -84.3(6) 1_555 1_555 1_555 1_555 yes
C(20) C(19) C(24) C(23) 0(1) 1_555 1_555 1_555 1_555 yes
C(20) C(21) C(22) C(23) 2(1) 1_555 1_555 1_555 1_555 yes
C(21) C(20) C(19) C(24) 0(1) 1_555 1_555 1_555 1_555 yes
C(21) C(22) C(23) C(24) -1(1) 1_555 1_555 1_555 1_555 yes
C(24) C(19) P(1) C(25) 98.4(6) 1_555 1_555 1_555 1_555 yes
C(25) P(1) Rh C(32) -49.0(3) 1_555 1_555 1_555 1_555 yes
C(25) C(26) C(27) C(28) 5.6(9) 1_555 1_555 1_555 1_555 yes
C(25) C(30) O(4) C(31) -172.0(5) 1_555 1_555 1_555 1_555 yes
C(25) C(30) C(29) C(28) -4.6(9) 1_555 1_555 1_555 1_555 yes
C(25) C(33) C(34) C(35) 54.5(8) 1_555 1_555 1_555 1_555 yes
C(25) C(33) C(34) C(39) -124.2(7) 1_555 1_555 1_555 1_555 yes
C(26) O(3) Rh C(32) 45.4(4) 1_555 1_555 1_555 1_555 yes
C(26) C(25) C(30) C(29) 11.0(8) 1_555 1_555 1_555 1_555 yes
C(26) C(25) C(33) C(32) 65.6(7) 1_555 1_555 1_555 1_555 yes
C(26) C(25) C(33) C(34) -113.8(6) 1_555 1_555 1_555 1_555 yes
C(26) C(27) C(28) C(29) 1(1) 1_555 1_555 1_555 1_555 yes
C(27) C(26) C(25) C(30) -11.3(7) 1_555 1_555 1_555 1_555 yes
C(27) C(26) C(25) C(33) 112.6(6) 1_555 1_555 1_555 1_555 yes
C(27) C(28) C(29) C(30) -2(1) 1_555 1_555 1_555 1_555 yes
C(29) C(30) O(4) C(31) -1.0(9) 1_555 1_555 1_555 1_555 yes
C(29) C(30) C(25) C(33) -109.1(7) 1_555 1_555 1_555 1_555 yes
C(30) C(25) C(33) C(32) -169.8(5) 1_555 1_555 1_555 1_555 yes
C(30) C(25) C(33) C(34) 10.7(8) 1_555 1_555 1_555 1_555 yes
C(32) C(33) C(34) C(35) -124.8(7) 1_555 1_555 1_555 1_555 yes
C(32) C(33) C(34) C(39) 56.4(9) 1_555 1_555 1_555 1_555 yes
C(33) C(34) C(35) C(36) 180.0(6) 1_555 1_555 1_555 1_555 yes
C(33) C(34) C(39) C(38) 179.3(7) 1_555 1_555 1_555 1_555 yes
C(34) C(35) C(36) C(37) 0(1) 1_555 1_555 1_555 1_555 yes
C(34) C(39) C(38) C(37) 0(1) 1_555 1_555 1_555 1_555 yes
C(35) C(34) C(39) C(38) 0(1) 1_555 1_555 1_555 1_555 yes
C(35) C(36) C(37) C(38) 0(1) 1_555 1_555 1_555 1_555 yes
C(36) C(35) C(34) C(39) -1.3(10) 1_555 1_555 1_555 1_555 yes
C(36) C(37) C(38) C(39) -1(1) 1_555 1_555 1_555 1_555 yes
